data_7246367
loop_
_publ_author_name
'Barton, Benita'
'Caira, Mino R.'
'Senekal, Ulrich'
'Hosten, Eric C.'

_publ_section_title
;
 Complementary host behaviour of three anthracenyl-derived roof-shaped
 compounds in mixed pyridines
;
_journal_issue 12
_journal_name_full CrystEngComm
_journal_page_first 1740
_journal_page_last 1754
_journal_paper_doi 10.1039/D3CE00080J
_journal_volume 25
_journal_year 2023
_chemical_formula_moiety '2(C20 H18 O4), C6 H7 N'
_chemical_formula_sum 'C46 H43 N O8'
_chemical_formula_weight 737.81
_chemical_name_systematic 'trans-dimethyl 9,10-dihydro-9,10- ethanoanthracene-11,12-dicarboxylate'
_space_group_crystal_system orthorhombic
_space_group_IT_number 60
_space_group_name_Hall '-P 2n 2ab'
_space_group_name_H-M_alt 'P b c n'
_atom_sites_solution_hydrogens geom
_atom_sites_solution_primary dual
_atom_sites_solution_secondary difmap
_audit_creation_method SHELXL-2018/3
_audit_update_record
;
2023-01-13 deposited with the CCDC.	2023-02-28 downloaded from the CCDC.
;
_cell_angle_alpha 90
_cell_angle_beta 90
_cell_angle_gamma 90
_cell_formula_units_Z 4
_cell_length_a 21.3960(12)
_cell_length_b 15.5788(9)
_cell_length_c 11.3832(6)
_cell_measurement_reflns_used 9812
_cell_measurement_temperature 200(2)
_cell_measurement_theta_max 28.19
_cell_measurement_theta_min 2.22
_cell_volume 3794.3(4)
_computing_cell_refinement 'APEX2 v2011.4-1 (Bruker AXS)'
_computing_data_collection 'Bruker Instrument Service v2011.4.0.0'
_computing_data_reduction 'SAINT V7.68A (Bruker AXS, 2009)'
_computing_molecular_graphics 'Ortep-3 for Windows (Farrugia, 2012)'
_computing_publication_material 'PLATON (Spek, 2009) and MERCURY (Macrae, 2008)'
_computing_structure_refinement 'SHELXL-2018/3 (Sheldrick, 2015) and ShelXle (H\"ubschle, 2011)'
_computing_structure_solution 'SHELXT-2018/2 (Sheldrick, 2015)'
_diffrn_ambient_temperature 200(2)
_diffrn_detector_area_resol_mean 8.3333
_diffrn_measured_fraction_theta_full 0.998
_diffrn_measured_fraction_theta_max 0.996
_diffrn_measurement_device_type 'Bruker APEX-II CCD'
_diffrn_measurement_method '\f and \w scans'
_diffrn_radiation_monochromator graphite
_diffrn_radiation_source 'sealed tube'
_diffrn_radiation_type MoK\a
_diffrn_radiation_wavelength 0.71073
_diffrn_reflns_av_R_equivalents 0.0245
_diffrn_reflns_av_unetI/netI 0.0142
_diffrn_reflns_Laue_measured_fraction_full 0.998
_diffrn_reflns_Laue_measured_fraction_max 0.996
_diffrn_reflns_limit_h_max 28
_diffrn_reflns_limit_h_min -27
_diffrn_reflns_limit_k_max 20
_diffrn_reflns_limit_k_min -20
_diffrn_reflns_limit_l_max 15
_diffrn_reflns_limit_l_min -14
_diffrn_reflns_number 51807
_diffrn_reflns_point_group_measured_fraction_full 0.998
_diffrn_reflns_point_group_measured_fraction_max 0.996
_diffrn_reflns_theta_full 25.242
_diffrn_reflns_theta_max 28.321
_diffrn_reflns_theta_min 1.617
_exptl_absorpt_coefficient_mu 0.088
_exptl_absorpt_correction_T_max 1.0000
_exptl_absorpt_correction_T_min 0.9509
_exptl_absorpt_correction_type numerical
_exptl_absorpt_process_details 'SADABS-2008/1 (Bruker AXS)'
_exptl_crystal_colour colourless
_exptl_crystal_density_diffrn 1.292
_exptl_crystal_density_method 'not measured'
_exptl_crystal_description block
_exptl_crystal_F_000 1560
_exptl_crystal_recrystallization_method 'Re-crystallisation from solvent: 2-methylpyridine'
_exptl_crystal_size_max 0.902
_exptl_crystal_size_mid 0.662
_exptl_crystal_size_min 0.570
_refine_diff_density_max 0.697
_refine_diff_density_min -0.610
_refine_diff_density_rms 0.077
_refine_ls_extinction_method none
_refine_ls_goodness_of_fit_ref 1.044
_refine_ls_hydrogen_treatment constr
_refine_ls_matrix_type full
_refine_ls_number_parameters 271
_refine_ls_number_reflns 4716
_refine_ls_number_restraints 91
_refine_ls_restrained_S_all 1.091
_refine_ls_R_factor_all 0.0841
_refine_ls_R_factor_gt 0.0695
_refine_ls_shift/su_max 0.000
_refine_ls_shift/su_mean 0.000
_refine_ls_structure_factor_coef Fsqd
_refine_ls_weighting_details 'w=1/[\s^2^(Fo^2^)+(0.1422P)^2^+2.0836P] where P=(Fo^2^+2Fc^2^)/3'
_refine_ls_weighting_scheme calc
_refine_ls_wR_factor_gt 0.2090
_refine_ls_wR_factor_ref 0.2290
_reflns_Friedel_coverage 0.000
_reflns_number_gt 3750
_reflns_number_total 4716
_reflns_threshold_expression 'I > 2\s(I)'
_cod_data_source_file d3ce00080j2.cif
_cod_data_source_block ma075
_cod_depositor_comments 'Adding full bibliography for 7246364--7246371.cif.'
_cod_database_code 7246367
_shelx_shelxl_version_number 2018/3
_shelx_space_group_comment
;
The symmetry employed for this shelxl refinement is uniquely defined
by the following loop, which should always be used as a source of
symmetry information in preference to the above space-group names.
They are only intended as comments.
;
_shelx_estimated_absorpt_t_min 0.925
_shelx_estimated_absorpt_t_max 0.952

loop_
_space_group_symop_operation_xyz
'x, y, z'
'-x+1/2, -y+1/2, z+1/2'
'-x, y, -z+1/2'
'x+1/2, -y+1/2, -z'
'-x, -y, -z'
'x-1/2, y-1/2, -z-1/2'
'x, -y, z-1/2'
'-x-1/2, y-1/2, z'

loop_
_atom_site_label
_atom_site_type_symbol
_atom_site_fract_x
_atom_site_fract_y
_atom_site_fract_z
_atom_site_U_iso_or_equiv
_atom_site_adp_type
_atom_site_occupancy
_atom_site_site_symmetry_order
_atom_site_calc_flag
_atom_site_refinement_flags_posn
_atom_site_refinement_flags_adp
_atom_site_refinement_flags_occupancy
_atom_site_disorder_assembly
_atom_site_disorder_group
O2 O 0.58658(7) 0.51289(11) 0.28926(14) 0.0500(4) Uani 1 1 d . . . . .
O3 O 0.76175(8) 0.55259(9) 0.54016(12) 0.0407(4) Uani 1 1 d . . . . .
O4 O 0.77280(9) 0.56151(12) 0.34543(14) 0.0587(5) Uani 1 1 d . . . . .
O1 O 0.60966(6) 0.41693(10) 0.14964(12) 0.0393(4) Uani 1 1 d . . . . .
C1 C 0.68764(8) 0.33196(12) 0.31164(15) 0.0304(4) Uani 1 1 d . . . . .
H1 H 0.684710 0.303902 0.232828 0.037 Uiso 1 1 calc R U . . .
C7 C 0.74674(9) 0.53244(12) 0.42986(16) 0.0329(4) Uani 1 1 d . . . . .
C8 C 0.81090(14) 0.61460(18) 0.5553(2) 0.0594(7) Uani 1 1 d . . . . .
H8A H 0.847760 0.596561 0.510608 0.089 Uiso 1 1 calc R U . . .
H8B H 0.821683 0.618790 0.638814 0.089 Uiso 1 1 calc R U . . .
H8C H 0.796729 0.670709 0.526939 0.089 Uiso 1 1 calc R U . . .
C11 C 0.63503(8) 0.30502(12) 0.39232(16) 0.0318(4) Uani 1 1 d . . . . .
C12 C 0.63917(8) 0.34218(11) 0.50432(16) 0.0300(4) Uani 1 1 d . . . . .
C13 C 0.59419(9) 0.32409(13) 0.58873(19) 0.0390(4) Uani 1 1 d . . . . .
H13 H 0.596400 0.349614 0.664406 0.047 Uiso 1 1 calc R U . . .
C14 C 0.54568(10) 0.26781(17) 0.5606(2) 0.0517(6) Uani 1 1 d . . . . .
H14 H 0.514996 0.254586 0.618150 0.062 Uiso 1 1 calc R U . . .
C15 C 0.54156(11) 0.23086(16) 0.4499(2) 0.0512(6) Uani 1 1 d . . . . .
H15 H 0.508393 0.192411 0.432269 0.061 Uiso 1 1 calc R U . . .
C16 C 0.58605(10) 0.25018(13) 0.3647(2) 0.0419(5) Uani 1 1 d . . . . .
H16 H 0.582929 0.226022 0.288332 0.050 Uiso 1 1 calc R U . . .
C21 C 0.74835(8) 0.31037(12) 0.37410(15) 0.0298(4) Uani 1 1 d . . . . .
C22 C 0.75291(8) 0.34630(11) 0.48650(15) 0.0285(4) Uani 1 1 d . . . . .
C23 C 0.80525(9) 0.33161(14) 0.55574(16) 0.0361(4) Uani 1 1 d . . . . .
H23 H 0.808749 0.357031 0.631315 0.043 Uiso 1 1 calc R U . . .
C24 C 0.85260(10) 0.27887(16) 0.51240(19) 0.0454(5) Uani 1 1 d . . . . .
H24 H 0.888535 0.267961 0.559098 0.054 Uiso 1 1 calc R U . . .
C25 C 0.84773(10) 0.24225(16) 0.4019(2) 0.0466(5) Uani 1 1 d . . . . .
H25 H 0.880148 0.206006 0.373789 0.056 Uiso 1 1 calc R U . . .
C26 C 0.79560(10) 0.25816(14) 0.33164(17) 0.0383(4) Uani 1 1 d . . . . .
H26 H 0.792552 0.233465 0.255546 0.046 Uiso 1 1 calc R U . . .
C2 C 0.68299(8) 0.43190(12) 0.30329(15) 0.0287(4) Uani 1 1 d . . . . .
H2 H 0.717537 0.452904 0.251568 0.034 Uiso 1 1 calc R U . . .
C3 C 0.69147(8) 0.47185(11) 0.42604(15) 0.0280(4) Uani 1 1 d . . . . .
H3 H 0.653121 0.506199 0.443673 0.034 Uiso 1 1 calc R U . . .
C4 C 0.69607(8) 0.39923(11) 0.52021(14) 0.0279(4) Uani 1 1 d . . . . .
H4 H 0.699235 0.422594 0.601815 0.033 Uiso 1 1 calc R U . . .
C5 C 0.62104(8) 0.45910(12) 0.24924(16) 0.0310(4) Uani 1 1 d . . . . .
C6 C 0.55111(9) 0.43641(16) 0.0919(2) 0.0436(5) Uani 1 1 d . . . . .
H6A H 0.552668 0.416209 0.010385 0.065 Uiso 1 1 calc R U . . .
H6B H 0.544166 0.498586 0.092843 0.065 Uiso 1 1 calc R U . . .
H6C H 0.516842 0.407629 0.133236 0.065 Uiso 1 1 calc R U . . .
N3 N 0.4764(4) 1.0455(4) 0.2949(8) 0.200(5) Uani 0.5 1 d G U P A -1
C31 C 0.5245(3) 0.9860(5) 0.2862(8) 0.115(3) Uani 0.5 1 d G U P A -1
C32 C 0.5149(4) 0.9092(4) 0.2265(9) 0.156(5) Uani 0.5 1 d G U P A -1
H32 H 0.547833 0.868519 0.220516 0.187 Uiso 0.5 1 calc R U P A -1
C33 C 0.4572(4) 0.8921(5) 0.1755(9) 0.196(6) Uani 0.5 1 d G U P A -1
H33 H 0.450699 0.839665 0.134702 0.235 Uiso 0.5 1 calc R U P A -1
C34 C 0.4091(3) 0.9517(6) 0.1842(8) 0.138(4) Uani 0.5 1 d G U P A -1
H34 H 0.369665 0.939966 0.149371 0.165 Uiso 0.5 1 calc R U P A -1
C35 C 0.4187(3) 1.0284(5) 0.2439(9) 0.131(3) Uani 0.5 1 d G U P A -1
H35 H 0.385765 1.069123 0.249853 0.157 Uiso 0.5 1 calc R U P A -1
C36 C 0.5689(9) 0.9976(13) 0.3639(18) 0.228(9) Uani 0.5 1 d . U P A -1
H36A H 0.557129 0.969759 0.437915 0.343 Uiso 0.5 1 calc R U P A -1
H36B H 0.574837 1.059170 0.377224 0.343 Uiso 0.5 1 calc R U P A -1
H36C H 0.607906 0.972414 0.334753 0.343 Uiso 0.5 1 calc R U P A -1

loop_
_atom_site_aniso_label
_atom_site_aniso_U_11
_atom_site_aniso_U_22
_atom_site_aniso_U_33
_atom_site_aniso_U_23
_atom_site_aniso_U_13
_atom_site_aniso_U_12
O2 0.0470(9) 0.0592(10) 0.0437(9) -0.0063(7) -0.0061(7) 0.0222(7)
O3 0.0517(9) 0.0394(8) 0.0310(7) -0.0025(6) 0.0016(6) -0.0144(6)
O4 0.0769(13) 0.0635(11) 0.0357(8) 0.0008(7) 0.0124(8) -0.0324(9)
O1 0.0366(7) 0.0480(8) 0.0334(7) -0.0023(6) -0.0074(5) 0.0069(6)
C1 0.0327(9) 0.0323(9) 0.0263(8) -0.0026(7) -0.0024(6) 0.0045(7)
C7 0.0413(10) 0.0282(9) 0.0291(9) 0.0000(7) 0.0038(7) -0.0014(7)
C8 0.0733(17) 0.0552(15) 0.0498(13) -0.0083(11) 0.0000(11) -0.0326(13)
C11 0.0317(8) 0.0283(9) 0.0355(9) 0.0022(7) -0.0032(7) 0.0033(7)
C12 0.0306(8) 0.0276(8) 0.0318(9) 0.0043(7) 0.0014(7) 0.0030(6)
C13 0.0387(10) 0.0385(10) 0.0399(10) 0.0085(8) 0.0066(8) 0.0036(8)
C14 0.0343(10) 0.0559(14) 0.0647(15) 0.0151(11) 0.0096(10) -0.0037(9)
C15 0.0354(10) 0.0491(13) 0.0690(15) 0.0080(11) -0.0070(10) -0.0092(9)
C16 0.0387(10) 0.0375(10) 0.0495(12) -0.0003(9) -0.0099(9) -0.0018(8)
C21 0.0315(8) 0.0309(9) 0.0269(8) 0.0026(7) -0.0004(6) 0.0037(7)
C22 0.0306(8) 0.0287(8) 0.0264(8) 0.0042(6) 0.0004(6) -0.0007(6)
C23 0.0368(10) 0.0436(11) 0.0280(9) 0.0057(7) -0.0034(7) -0.0016(8)
C24 0.0341(10) 0.0615(14) 0.0405(11) 0.0091(10) -0.0061(8) 0.0097(9)
C25 0.0389(10) 0.0588(13) 0.0422(11) 0.0031(10) 0.0040(9) 0.0187(9)
C26 0.0405(10) 0.0430(11) 0.0316(9) -0.0007(8) 0.0019(7) 0.0101(8)
C2 0.0296(8) 0.0327(9) 0.0238(8) 0.0017(6) 0.0009(6) 0.0035(6)
C3 0.0321(8) 0.0283(8) 0.0237(8) 0.0025(6) 0.0023(6) 0.0025(6)
C4 0.0345(9) 0.0278(8) 0.0214(7) 0.0018(6) 0.0020(6) -0.0002(6)
C5 0.0302(8) 0.0359(9) 0.0269(8) 0.0078(7) 0.0014(6) 0.0020(7)
C6 0.0329(10) 0.0576(13) 0.0403(11) 0.0041(9) -0.0089(8) 0.0006(9)
N3 0.174(7) 0.182(8) 0.242(10) -0.059(7) -0.055(7) 0.051(6)
C31 0.101(5) 0.065(4) 0.179(8) 0.012(4) -0.043(5) -0.013(3)
C32 0.168(8) 0.148(6) 0.153(9) -0.039(6) -0.022(7) -0.002(6)
C33 0.159(8) 0.194(9) 0.233(10) -0.054(8) -0.037(7) 0.020(6)
C34 0.127(7) 0.128(7) 0.158(8) -0.015(6) 0.001(6) -0.004(5)
C35 0.120(6) 0.107(5) 0.166(8) -0.016(6) 0.008(6) 0.025(5)
C36 0.227(13) 0.189(13) 0.269(16) -0.067(12) -0.135(12) 0.024(11)

loop_
_atom_type_symbol
_atom_type_description
_atom_type_scat_dispersion_real
_atom_type_scat_dispersion_imag
_atom_type_scat_source
C C 0.0033 0.0016 'International Tables Vol C Tables 4.2.6.8 and 6.1.1.4'
H H 0.0000 0.0000 'International Tables Vol C Tables 4.2.6.8 and 6.1.1.4'
N N 0.0061 0.0033 'International Tables Vol C Tables 4.2.6.8 and 6.1.1.4'
O O 0.0106 0.0060 'International Tables Vol C Tables 4.2.6.8 and 6.1.1.4'

loop_
_geom_angle_atom_site_label_1
_geom_angle_atom_site_label_2
_geom_angle_atom_site_label_3
_geom_angle
_geom_angle_site_symmetry_1
_geom_angle_site_symmetry_3
_geom_angle_publ_flag
C7 O3 C8 116.57(17) . . ?
C5 O1 C6 116.19(16) . . ?
C11 C1 C21 106.91(14) . . ?
C11 C1 C2 105.43(14) . . ?
C21 C1 C2 107.68(15) . . ?
C11 C1 H1 112.1 . . ?
C21 C1 H1 112.1 . . ?
C2 C1 H1 112.1 . . ?
O4 C7 O3 123.60(18) . . ?
O4 C7 C3 125.13(17) . . ?
O3 C7 C3 111.23(15) . . ?
O3 C8 H8A 109.5 . . ?
O3 C8 H8B 109.5 . . ?
H8A C8 H8B 109.5 . . ?
O3 C8 H8C 109.5 . . ?
H8A C8 H8C 109.5 . . ?
H8B C8 H8C 109.5 . . ?
C16 C11 C12 120.48(18) . . ?
C16 C11 C1 126.54(18) . . ?
C12 C11 C1 112.98(15) . . ?
C13 C12 C11 120.08(18) . . ?
C13 C12 C4 126.30(17) . . ?
C11 C12 C4 113.61(15) . . ?
C12 C13 C14 119.0(2) . . ?
C12 C13 H13 120.5 . . ?
C14 C13 H13 120.5 . . ?
C15 C14 C13 121.1(2) . . ?
C15 C14 H14 119.5 . . ?
C13 C14 H14 119.5 . . ?
C14 C15 C16 119.9(2) . . ?
C14 C15 H15 120.0 . . ?
C16 C15 H15 120.0 . . ?
C11 C16 C15 119.5(2) . . ?
C11 C16 H16 120.3 . . ?
C15 C16 H16 120.3 . . ?
C26 C21 C22 120.20(16) . . ?
C26 C21 C1 126.24(17) . . ?
C22 C21 C1 113.51(15) . . ?
C23 C22 C21 120.60(17) . . ?
C23 C22 C4 126.30(16) . . ?
C21 C22 C4 113.09(15) . . ?
C22 C23 C24 118.83(18) . . ?
C22 C23 H23 120.6 . . ?
C24 C23 H23 120.6 . . ?
C25 C24 C23 120.62(18) . . ?
C25 C24 H24 119.7 . . ?
C23 C24 H24 119.7 . . ?
C24 C25 C26 120.52(19) . . ?
C24 C25 H25 119.7 . . ?
C26 C25 H25 119.7 . . ?
C21 C26 C25 119.21(19) . . ?
C21 C26 H26 120.4 . . ?
C25 C26 H26 120.4 . . ?
C5 C2 C3 110.91(14) . . ?
C5 C2 C1 110.95(15) . . ?
C3 C2 C1 109.86(14) . . ?
C5 C2 H2 108.3 . . ?
C3 C2 H2 108.3 . . ?
C1 C2 H2 108.3 . . ?
C7 C3 C2 111.72(14) . . ?
C7 C3 C4 112.51(14) . . ?
C2 C3 C4 109.72(14) . . ?
C7 C3 H3 107.6 . . ?
C2 C3 H3 107.6 . . ?
C4 C3 H3 107.6 . . ?
C12 C4 C22 107.12(14) . . ?
C12 C4 C3 106.97(14) . . ?
C22 C4 C3 105.68(13) . . ?
C12 C4 H4 112.2 . . ?
C22 C4 H4 112.2 . . ?
C3 C4 H4 112.2 . . ?
O2 C5 O1 123.53(17) . . ?
O2 C5 C2 125.00(18) . . ?
O1 C5 C2 111.45(15) . . ?
O1 C6 H6A 109.5 . . ?
O1 C6 H6B 109.5 . . ?
H6A C6 H6B 109.5 . . ?
O1 C6 H6C 109.5 . . ?
H6A C6 H6C 109.5 . . ?
H6B C6 H6C 109.5 . . ?
C31 N3 C35 120.0 . . ?
C36 C31 C32 123.7(11) . . ?
C36 C31 N3 113.4(11) . . ?
C32 C31 N3 120.0 . . ?
C31 C32 C33 120.0 . . ?
C31 C32 H32 120.0 . . ?
C33 C32 H32 120.0 . . ?
C34 C33 C32 120.0 . . ?
C34 C33 H33 120.0 . . ?
C32 C33 H33 120.0 . . ?
C33 C34 C35 120.0 . . ?
C33 C34 H34 120.0 . . ?
C35 C34 H34 120.0 . . ?
C34 C35 N3 120.0 . . ?
C34 C35 H35 120.0 . . ?
N3 C35 H35 120.0 . . ?
C31 C36 H36A 109.5 . . ?
C31 C36 H36B 109.5 . . ?
H36A C36 H36B 109.5 . . ?
C31 C36 H36C 109.5 . . ?
H36A C36 H36C 109.5 . . ?
H36B C36 H36C 109.5 . . ?

loop_
_geom_bond_atom_site_label_1
_geom_bond_atom_site_label_2
_geom_bond_distance
_geom_bond_site_symmetry_2
_geom_bond_publ_flag
O2 C5 1.206(2) . ?
O3 C7 1.333(2) . ?
O3 C8 1.438(3) . ?
O4 C7 1.200(2) . ?
O1 C5 1.333(2) . ?
O1 C6 1.447(2) . ?
C1 C11 1.512(3) . ?
C1 C21 1.518(2) . ?
C1 C2 1.563(3) . ?
C1 H1 1.0000 . ?
C7 C3 1.514(3) . ?
C8 H8A 0.9800 . ?
C8 H8B 0.9800 . ?
C8 H8C 0.9800 . ?
C11 C16 1.388(3) . ?
C11 C12 1.403(3) . ?
C12 C13 1.389(3) . ?
C12 C4 1.518(2) . ?
C13 C14 1.396(3) . ?
C13 H13 0.9500 . ?
C14 C15 1.389(4) . ?
C14 H14 0.9500 . ?
C15 C16 1.391(3) . ?
C15 H15 0.9500 . ?
C16 H16 0.9500 . ?
C21 C26 1.385(3) . ?
C21 C22 1.400(2) . ?
C22 C23 1.388(2) . ?
C22 C4 1.519(2) . ?
C23 C24 1.395(3) . ?
C23 H23 0.9500 . ?
C24 C25 1.385(3) . ?
C24 H24 0.9500 . ?
C25 C26 1.395(3) . ?
C25 H25 0.9500 . ?
C26 H26 0.9500 . ?
C2 C5 1.522(2) . ?
C2 C3 1.540(2) . ?
C2 H2 1.0000 . ?
C3 C4 1.562(2) . ?
C3 H3 1.0000 . ?
C4 H4 1.0000 . ?
C6 H6A 0.9800 . ?
C6 H6B 0.9800 . ?
C6 H6C 0.9800 . ?
N3 C31 1.3900 . ?
N3 C35 1.3900 . ?
C31 C36 1.311(16) . ?
C31 C32 1.3900 . ?
C32 C33 1.3900 . ?
C32 H32 0.9500 . ?
C33 C34 1.3900 . ?
C33 H33 0.9500 . ?
C34 C35 1.3900 . ?
C34 H34 0.9500 . ?
C35 H35 0.9500 . ?
C36 H36A 0.9800 . ?
C36 H36B 0.9800 . ?
C36 H36C 0.9800 . ?

loop_
_geom_hbond_atom_site_label_D
_geom_hbond_atom_site_label_H
_geom_hbond_atom_site_label_A
_geom_hbond_distance_DH
_geom_hbond_distance_HA
_geom_hbond_distance_DA
_geom_hbond_angle_DHA
_geom_hbond_site_symmetry_A
_geom_hbond_publ_flag
C2 H2 O4 1.00 2.32 2.828(3) 110 . yes
C2 H2 O3 1.00 2.59 3.445(2) 144 7_565 yes
C3 H3 O2 1.00 2.26 2.805(2) 113 . yes
C13 H13 O2 0.95 2.58 3.419(3) 148 7_566 yes

loop_
_geom_torsion_atom_site_label_1
_geom_torsion_atom_site_label_2
_geom_torsion_atom_site_label_3
_geom_torsion_atom_site_label_4
_geom_torsion
_geom_torsion_site_symmetry_1
_geom_torsion_site_symmetry_2
_geom_torsion_site_symmetry_3
_geom_torsion_site_symmetry_4
_geom_torsion_publ_flag
C8 O3 C7 O4 1.8(3) . . . . ?
C8 O3 C7 C3 -175.80(19) . . . . ?
C21 C1 C11 C16 -125.11(19) . . . . ?
C2 C1 C11 C16 120.49(19) . . . . ?
C21 C1 C11 C12 55.3(2) . . . . ?
C2 C1 C11 C12 -59.12(18) . . . . ?
C16 C11 C12 C13 0.2(3) . . . . ?
C1 C11 C12 C13 179.78(16) . . . . ?
C16 C11 C12 C4 179.06(16) . . . . ?
C1 C11 C12 C4 -1.3(2) . . . . ?
C11 C12 C13 C14 0.8(3) . . . . ?
C4 C12 C13 C14 -177.93(18) . . . . ?
C12 C13 C14 C15 -0.7(3) . . . . ?
C13 C14 C15 C16 -0.4(4) . . . . ?
C12 C11 C16 C15 -1.3(3) . . . . ?
C1 C11 C16 C15 179.17(19) . . . . ?
C14 C15 C16 C11 1.4(3) . . . . ?
C11 C1 C21 C26 123.0(2) . . . . ?
C2 C1 C21 C26 -124.1(2) . . . . ?
C11 C1 C21 C22 -54.6(2) . . . . ?
C2 C1 C21 C22 58.28(19) . . . . ?
C26 C21 C22 C23 1.3(3) . . . . ?
C1 C21 C22 C23 179.12(16) . . . . ?
C26 C21 C22 C4 -178.07(17) . . . . ?
C1 C21 C22 C4 -0.3(2) . . . . ?
C21 C22 C23 C24 -1.4(3) . . . . ?
C4 C22 C23 C24 177.93(18) . . . . ?
C22 C23 C24 C25 0.4(3) . . . . ?
C23 C24 C25 C26 0.6(4) . . . . ?
C22 C21 C26 C25 -0.3(3) . . . . ?
C1 C21 C26 C25 -177.77(19) . . . . ?
C24 C25 C26 C21 -0.7(3) . . . . ?
C11 C1 C2 C5 -62.14(18) . . . . ?
C21 C1 C2 C5 -176.01(14) . . . . ?
C11 C1 C2 C3 60.86(17) . . . . ?
C21 C1 C2 C3 -53.01(18) . . . . ?
O4 C7 C3 C2 15.5(3) . . . . ?
O3 C7 C3 C2 -166.96(15) . . . . ?
O4 C7 C3 C4 139.4(2) . . . . ?
O3 C7 C3 C4 -43.0(2) . . . . ?
C5 C2 C3 C7 -116.44(17) . . . . ?
C1 C2 C3 C7 120.54(16) . . . . ?
C5 C2 C3 C4 118.07(15) . . . . ?
C1 C2 C3 C4 -4.95(18) . . . . ?
C13 C12 C4 C22 125.33(19) . . . . ?
C11 C12 C4 C22 -53.50(19) . . . . ?
C13 C12 C4 C3 -121.74(19) . . . . ?
C11 C12 C4 C3 59.44(18) . . . . ?
C23 C22 C4 C12 -125.17(19) . . . . ?
C21 C22 C4 C12 54.19(19) . . . . ?
C23 C22 C4 C3 121.02(19) . . . . ?
C21 C22 C4 C3 -59.61(19) . . . . ?
C7 C3 C4 C12 -178.38(14) . . . . ?
C2 C3 C4 C12 -53.34(17) . . . . ?
C7 C3 C4 C22 -64.47(18) . . . . ?
C2 C3 C4 C22 60.56(17) . . . . ?
C6 O1 C5 O2 -2.5(3) . . . . ?
C6 O1 C5 C2 178.67(16) . . . . ?
C3 C2 C5 O2 8.7(3) . . . . ?
C1 C2 C5 O2 131.1(2) . . . . ?
C3 C2 C5 O1 -172.42(14) . . . . ?
C1 C2 C5 O1 -50.03(19) . . . . ?
C35 N3 C31 C36 -161.4(13) . . . . ?
C35 N3 C31 C32 0.0 . . . . ?
C36 C31 C32 C33 159.4(15) . . . . ?
N3 C31 C32 C33 0.0 . . . . ?
C31 C32 C33 C34 0.0 . . . . ?
C32 C33 C34 C35 0.0 . . . . ?
C33 C34 C35 N3 0.0 . . . . ?
C31 N3 C35 C34 0.0 . . . . ?
